data_2016695
loop_
_publ_author_name
'Merkulov, Alexander A.'
'Isaenko, Ludmila I.'
'Lobanov, Sergey I.'
'Naumov, Dmitry Yu.'
'Kuratieva, Natalia V.'

_publ_section_title
;
 LiBaAlF~6~ and the crystal chemistry of
 Li<i>A</i>^II^<i>B</i>^III^F~6~ phases
;
_journal_coeditor_code SQ3143
_journal_issue 7
_journal_name_full 'Acta Crystallographica Section C'
_journal_page_first i66
_journal_page_last i68
_journal_paper_doi 10.1107/S0108270108017538
_journal_volume 64
_journal_year 2008
_chemical_formula_iupac 'Li Ba Al F6'
_chemical_formula_sum 'Al Ba F6 Li'
_chemical_formula_weight 285.26
_chemical_name_systematic
;
Lithium barium hexafluoridoaluminate
;
_space_group_IT_number 14
_symmetry_cell_setting monoclinic
_symmetry_space_group_name_Hall '-P 2ybc'
_symmetry_space_group_name_H-M 'P 1 21/c 1'
_atom_sites_solution_primary direct
_atom_sites_solution_secondary difmap
_audit_creation_method SHELXL97
_cell_angle_alpha 90.00
_cell_angle_beta 90.34(3)
_cell_angle_gamma 90.00
_cell_formula_units_Z 4
_cell_length_a 5.3372(10)
_cell_length_b 10.150(2)
_cell_length_c 8.535(2)
_cell_measurement_reflns_used 4185
_cell_measurement_temperature 296(2)
_cell_measurement_theta_max 32.58
_cell_measurement_theta_min 2.39
_cell_volume 462.35(17)
_computing_cell_refinement 'SAINT (Bruker, 2004)'
_computing_data_collection 'APEX2 (Bruker, 2004)'
_computing_data_reduction 'SAINT (Bruker, 2004)'
_computing_molecular_graphics 'BS (Ozawa & Kang, 2004)'
_computing_publication_material 'SHELXTL (Version 6.12; Sheldrick, 2008)'
_computing_structure_refinement 'SHELXTL (Version 6.12; Sheldrick, 2008)'
_computing_structure_solution 'SHELXTL (Version 6.12; Sheldrick, 2008)'
_diffrn_ambient_temperature 298(2)
_diffrn_detector_area_resol_mean 25
_diffrn_measured_fraction_theta_full 0.983
_diffrn_measured_fraction_theta_max 0.973
_diffrn_measurement_device_type 'Bruker Nonius X8-APEX CCD area-detector'
_diffrn_measurement_method \f
_diffrn_radiation_monochromator graphite
_diffrn_radiation_type MoK\a
_diffrn_radiation_wavelength 0.71073
_diffrn_reflns_av_R_equivalents 0.0173
_diffrn_reflns_av_sigmaI/netI 0.0174
_diffrn_reflns_limit_h_max 4
_diffrn_reflns_limit_h_min -7
_diffrn_reflns_limit_k_max 15
_diffrn_reflns_limit_k_min -15
_diffrn_reflns_limit_l_max 12
_diffrn_reflns_limit_l_min -12
_diffrn_reflns_number 4624
_diffrn_reflns_theta_full 25.00
_diffrn_reflns_theta_max 32.58
_diffrn_reflns_theta_min 3.12
_diffrn_standards_decay_% 0
_diffrn_standards_number 0
_exptl_absorpt_coefficient_mu 8.816
_exptl_absorpt_correction_T_max 0.2104
_exptl_absorpt_correction_T_min 0.1591
_exptl_absorpt_correction_type multi-scan
_exptl_absorpt_process_details '(SADABS; Bruker, 2004)'
_exptl_crystal_colour colourless
_exptl_crystal_density_diffrn 4.098
_exptl_crystal_density_method 'not measured'
_exptl_crystal_description prism
_exptl_crystal_F_000 504
_exptl_crystal_size_max 0.22
_exptl_crystal_size_mid 0.18
_exptl_crystal_size_min 0.18
_refine_diff_density_max 1.479
_refine_diff_density_min -0.899
_refine_ls_extinction_coef 0.0271(8)
_refine_ls_extinction_expression Fc^*^=kFc[1+0.001xFc^2^\l^3^/sin(2\q)]^-1/4^
_refine_ls_extinction_method 'SHELXTL (Sheldrick, 2008)'
_refine_ls_goodness_of_fit_ref 1.174
_refine_ls_matrix_type full
_refine_ls_number_parameters 83
_refine_ls_number_reflns 1638
_refine_ls_number_restraints 0
_refine_ls_restrained_S_all 1.174
_refine_ls_R_factor_all 0.0146
_refine_ls_R_factor_gt 0.0141
_refine_ls_shift/su_max 0.001
_refine_ls_shift/su_mean 0.000
_refine_ls_structure_factor_coef Fsqd
_refine_ls_weighting_details 'calc w = 1/[\s^2^(Fo^2^)+(0.0163P)^2^+0.1651P] where P=(Fo^2^+2Fc^2^)/3'
_refine_ls_weighting_scheme calc
_refine_ls_wR_factor_gt 0.0350
_refine_ls_wR_factor_ref 0.0352
_reflns_number_gt 1607
_reflns_number_total 1638
_reflns_threshold_expression I>2\s(I)
_cod_data_source_file sq3143.cif
_cod_data_source_block I
_cod_original_sg_symbol_H-M 'P 21/c'
_cod_database_code 2016695
_cod_database_fobs_code 2016695

loop_
_symmetry_equiv_pos_as_xyz
'x, y, z'
'-x, y+1/2, -z+1/2'
'-x, -y, -z'
'x, -y-1/2, z-1/2'

loop_
_atom_site_type_symbol
_atom_site_label
_atom_site_fract_x
_atom_site_fract_y
_atom_site_fract_z
_atom_site_U_iso_or_equiv
_atom_site_adp_type
_atom_site_calc_flag
_atom_site_occupancy
Al Al1 0.76102(9) 0.08866(4) 0.23055(5) 0.00874(9) Uani d 1
F F1 0.61125(19) 0.24917(9) 0.25861(11) 0.01352(18) Uani d 1
F F2 0.6713(2) 0.10245(11) 0.03123(12) 0.0192(2) Uani d 1
F F3 0.89025(19) -0.07589(10) 0.20663(13) 0.0180(2) Uani d 1
F F4 0.8278(2) 0.08905(11) 0.43998(12) 0.01721(19) Uani d 1
F F5 1.0623(2) 0.15799(12) 0.19808(14) 0.0207(2) Uani d 1
F F6 0.47012(17) 0.00991(10) 0.28925(12) 0.01348(18) Uani d 1
Li Li1 0.7606(6) 0.4150(3) 0.3261(4) 0.0161(6) Uani d 1
Ba Ba1 0.297669(16) 0.312656(9) 0.004198(10) 0.01139(5) Uani d 1

loop_
_atom_site_aniso_label
_atom_site_aniso_U_11
_atom_site_aniso_U_22
_atom_site_aniso_U_33
_atom_site_aniso_U_12
_atom_site_aniso_U_13
_atom_site_aniso_U_23
Al1 0.00820(19) 0.00833(19) 0.00971(19) 0.00031(15) 0.00053(15) 0.00109(15)
F1 0.0162(4) 0.0093(4) 0.0151(4) 0.0019(3) 0.0000(3) -0.0005(3)
F2 0.0258(5) 0.0219(5) 0.0098(4) 0.0025(4) -0.0009(4) -0.0007(4)
F3 0.0149(4) 0.0135(5) 0.0256(5) 0.0042(4) 0.0050(4) 0.0016(4)
F4 0.0176(5) 0.0211(5) 0.0129(4) -0.0021(4) -0.0041(3) 0.0026(4)
F5 0.0123(5) 0.0241(5) 0.0258(5) -0.0052(4) 0.0022(4) 0.0074(4)
F6 0.0103(4) 0.0125(4) 0.0176(4) -0.0031(3) 0.0023(3) -0.0026(3)
Li1 0.0144(13) 0.0195(15) 0.0143(13) 0.0021(11) -0.0002(10) 0.0036(10)
Ba1 0.01137(7) 0.01273(6) 0.01006(6) 0.00040(3) 0.00115(4) 0.00215(3)

loop_
_atom_type_symbol
_atom_type_description
_atom_type_scat_dispersion_real
_atom_type_scat_dispersion_imag
_atom_type_scat_source
Al Al 0.0645 0.0514 'International Tables Vol C Tables 4.2.6.8 and 6.1.1.4'
Ba Ba -0.3244 2.2819 'International Tables Vol C Tables 4.2.6.8 and 6.1.1.4'
F F 0.0171 0.0103 'International Tables Vol C Tables 4.2.6.8 and 6.1.1.4'
Li Li -0.0003 0.0001 'International Tables Vol C Tables 4.2.6.8 and 6.1.1.4'

loop_
_geom_angle_atom_site_label_1
_geom_angle_atom_site_label_2
_geom_angle_atom_site_label_3
_geom_angle_site_symmetry_1
_geom_angle_site_symmetry_3
_geom_angle
F2 Al1 F5 . . 93.36(6)
F2 Al1 F3 . . 93.75(6)
F5 Al1 F3 . . 90.11(6)
F2 Al1 F6 . . 94.18(6)
F5 Al1 F6 . . 172.16(6)
F3 Al1 F6 . . 87.27(5)
F2 Al1 F4 . . 173.55(6)
F5 Al1 F4 . . 88.87(6)
F3 Al1 F4 . . 92.30(5)
F6 Al1 F4 . . 83.85(6)
F2 Al1 F1 . . 86.53(5)
F5 Al1 F1 . . 93.68(6)
F3 Al1 F1 . . 176.18(6)
F6 Al1 F1 . . 88.91(5)
F4 Al1 F1 . . 87.29(5)
F2 Al1 Li1 . 2_745 96.43(7)
F5 Al1 Li1 . 2_745 57.43(7)
F3 Al1 Li1 . 2_745 32.73(7)
F6 Al1 Li1 . 2_745 119.44(7)
F4 Al1 Li1 . 2_745 89.87(7)
F1 Al1 Li1 . 2_745 151.03(7)
F2 Al1 Ba1 . 4_566 115.07(5)
F5 Al1 Ba1 . 4_566 128.60(5)
F3 Al1 Ba1 . 4_566 126.73(4)
F6 Al1 Ba1 . 4_566 49.07(4)
F4 Al1 Ba1 . 4_566 59.15(4)
F1 Al1 Ba1 . 4_566 50.03(3)
Li1 Al1 Ba1 2_745 4_566 145.89(6)
F2 Al1 Ba1 . 2_645 129.71(4)
F5 Al1 Ba1 . 2_645 119.06(5)
F3 Al1 Ba1 . 2_645 52.65(4)
F6 Al1 Ba1 . 2_645 53.85(4)
F4 Al1 Ba1 . 2_645 53.44(4)
F1 Al1 Ba1 . 2_645 124.60(4)
Li1 Al1 Ba1 2_745 2_645 74.65(6)
Ba1 Al1 Ba1 4_566 2_645 75.160(18)
F2 Al1 Ba1 . 4_666 139.88(5)
F5 Al1 Ba1 . 4_666 46.84(4)
F3 Al1 Ba1 . 4_666 91.49(4)
F6 Al1 Ba1 . 4_666 125.81(4)
F4 Al1 Ba1 . 4_666 42.03(4)
F1 Al1 Ba1 . 4_666 90.75(4)
Li1 Al1 Ba1 2_745 4_666 68.53(6)
Ba1 Al1 Ba1 4_566 4_666 92.661(19)
Ba1 Al1 Ba1 2_645 4_666 83.556(18)
F2 Al1 Ba1 . . 45.97(4)
F5 Al1 Ba1 . . 105.40(4)
F3 Al1 Ba1 . . 136.50(4)
F6 Al1 Ba1 . . 81.47(4)
F4 Al1 Ba1 . . 127.58(4)
F1 Al1 Ba1 . . 42.61(3)
Li1 Al1 Ba1 2_745 . 140.41(6)
Ba1 Al1 Ba1 4_566 . 73.583(17)
Ba1 Al1 Ba1 2_645 . 135.275(17)
Ba1 Al1 Ba1 4_666 . 128.778(19)
Al1 F5 Ba1 . 1_655 140.91(6)
Al1 F5 Li1 . 2_745 88.12(8)
Ba1 F5 Li1 1_655 2_745 109.72(8)
Al1 F5 Ba1 . 4_666 106.66(6)
Ba1 F5 Ba1 1_655 4_666 107.54(4)
Li1 F5 Ba1 2_745 4_666 90.73(7)
Al1 F4 Ba1 . 4_666 111.67(6)
Al1 F4 Ba1 . 2_645 96.56(4)
Ba1 F4 Ba1 4_666 2_645 121.66(4)
Al1 F4 Ba1 . 4_566 90.05(5)
Ba1 F4 Ba1 4_666 4_566 133.67(4)
Ba1 F4 Ba1 2_645 4_566 94.07(3)
Al1 F1 Li1 . . 129.01(11)
Al1 F1 Ba1 . 4_566 99.44(4)
Li1 F1 Ba1 . 4_566 102.75(10)
Al1 F1 Ba1 . . 111.20(5)
Li1 F1 Ba1 . . 105.72(9)
Ba1 F1 Ba1 4_566 . 106.13(4)
Al1 F3 Li1 . 2_745 115.89(11)
Al1 F3 Ba1 . 2_645 97.43(5)
Li1 F3 Ba1 2_745 2_645 116.96(11)
Al1 F3 Ba1 . 3_655 129.98(5)
Li1 F3 Ba1 2_745 3_655 100.89(10)
Ba1 F3 Ba1 2_645 3_655 94.46(3)
Al1 F6 Li1 . 2_645 130.61(11)
Al1 F6 Ba1 . 4_566 100.76(5)
Li1 F6 Ba1 2_645 4_566 118.42(10)
Al1 F6 Ba1 . 2_645 96.14(4)
Li1 F6 Ba1 2_645 2_645 104.03(11)
Ba1 F6 Ba1 4_566 2_645 100.88(4)
Al1 F2 Li1 . 4_565 147.48(12)
Al1 F2 Ba1 . . 108.27(5)
Li1 F2 Ba1 4_565 . 100.17(11)
F5 Ba1 F6 1_455 4_565 170.84(3)
F5 Ba1 F4 1_455 4_465 84.42(4)
F6 Ba1 F4 4_565 4_465 86.42(4)
F5 Ba1 F1 1_455 4_565 129.85(4)
F6 Ba1 F1 4_565 4_565 55.43(3)
F4 Ba1 F1 4_465 4_565 119.14(4)
F5 Ba1 F1 1_455 . 70.03(4)
F6 Ba1 F1 4_565 . 117.93(3)
F4 Ba1 F1 4_465 . 140.85(3)
F1 Ba1 F1 4_565 . 100.00(3)
F5 Ba1 F3 1_455 2_655 61.61(4)
F6 Ba1 F3 4_565 2_655 115.70(3)
F4 Ba1 F3 4_465 2_655 73.06(4)
F1 Ba1 F3 4_565 2_655 161.59(3)
F1 Ba1 F3 . 2_655 68.84(3)
F5 Ba1 F5 1_455 4_465 115.13(4)
F6 Ba1 F5 4_565 4_465 58.33(3)
F4 Ba1 F5 4_465 4_465 52.80(4)
F1 Ba1 F5 4_565 4_465 66.54(3)
F1 Ba1 F5 . 4_465 166.05(3)
F3 Ba1 F5 2_655 4_465 125.11(3)
F5 Ba1 F4 1_455 2_655 111.25(4)
F6 Ba1 F4 4_565 2_655 63.62(3)
F4 Ba1 F4 4_465 2_655 58.34(4)
F1 Ba1 F4 4_565 2_655 118.81(3)
F1 Ba1 F4 . 2_655 103.31(3)
F3 Ba1 F4 2_655 2_655 53.58(3)
F5 Ba1 F4 4_465 2_655 87.13(3)
F5 Ba1 F2 1_455 . 80.90(4)
F6 Ba1 F2 4_565 . 107.51(3)
F4 Ba1 F2 4_465 . 154.07(3)
F1 Ba1 F2 4_565 . 58.60(3)
F1 Ba1 F2 . . 50.92(3)
F3 Ba1 F2 2_655 . 117.13(3)
F5 Ba1 F2 4_465 . 115.83(3)
F4 Ba1 F2 2_655 . 147.42(3)
F5 Ba1 F6 1_455 2_655 103.45(4)
F6 Ba1 F6 4_565 2_655 79.12(4)
F4 Ba1 F6 4_465 2_655 104.67(3)
F1 Ba1 F6 4_565 2_655 110.79(3)
F1 Ba1 F6 . 2_655 56.29(3)
F3 Ba1 F6 2_655 2_655 50.95(3)
F5 Ba1 F6 4_465 2_655 130.39(3)
F4 Ba1 F6 2_655 2_655 49.03(3)
F2 Ba1 F6 . 2_655 99.48(3)
F5 Ba1 F4 1_455 4_565 139.54(4)
F6 Ba1 F4 4_565 4_565 49.33(3)
F4 Ba1 F4 4_465 4_565 133.67(4)
F1 Ba1 F4 4_565 4_565 51.07(3)
F1 Ba1 F4 . 4_565 70.44(3)
F3 Ba1 F4 2_655 4_565 110.55(4)
F5 Ba1 F4 4_465 4_565 101.60(4)
F4 Ba1 F4 2_655 4_565 85.93(3)
F2 Ba1 F4 . 4_565 67.72(3)
F6 Ba1 F4 2_655 4_565 59.78(3)
F5 Ba1 F3 1_455 3_655 75.60(4)
F6 Ba1 F3 4_565 3_655 103.04(3)
F4 Ba1 F3 4_465 3_655 82.91(3)
F1 Ba1 F3 4_565 3_655 65.61(3)
F1 Ba1 F3 . 3_655 116.82(3)
F3 Ba1 F3 2_655 3_655 132.13(3)
F5 Ba1 F3 4_465 3_655 55.43(3)
F4 Ba1 F3 2_655 3_655 138.57(3)
F2 Ba1 F3 . 3_655 72.82(3)
F6 Ba1 F3 2_655 3_655 172.30(3)
F4 Ba1 F3 4_565 3_655 115.94(3)
F2 Li1 F6 4_566 2_655 112.68(16)
F2 Li1 F3 4_566 2_755 114.19(16)
F6 Li1 F3 2_655 2_755 123.53(17)
F2 Li1 F1 4_566 . 95.21(15)
F6 Li1 F1 2_655 . 91.32(14)
F3 Li1 F1 2_755 . 113.63(16)
F2 Li1 F5 4_566 2_755 105.08(14)
F6 Li1 F5 2_655 2_755 73.12(11)
F3 Li1 F5 2_755 2_755 65.81(10)
F1 Li1 F5 . 2_755 157.95(15)
F2 Li1 Al1 4_566 2_755 114.76(14)
F6 Li1 Al1 2_655 2_755 99.54(12)
F3 Li1 Al1 2_755 2_755 31.38(7)
F1 Li1 Al1 . 2_755 140.41(14)
F5 Li1 Al1 2_755 2_755 34.45(5)
F2 Li1 Ba1 4_566 4_566 50.89(9)
F6 Li1 Ba1 2_655 4_566 95.73(12)
F3 Li1 Ba1 2_755 4_566 138.60(13)
F1 Li1 Ba1 . 4_566 46.49(7)
F5 Li1 Ba1 2_755 4_566 148.13(11)
Al1 Li1 Ba1 2_755 4_566 162.71(10)
F2 Li1 Ba1 4_566 . 119.40(13)
F6 Li1 Ba1 2_655 . 48.12(8)
F3 Li1 Ba1 2_755 . 122.73(13)
F1 Li1 Ba1 . . 44.94(7)
F5 Li1 Ba1 2_755 . 115.21(10)
Al1 Li1 Ba1 2_755 . 124.30(9)
Ba1 Li1 Ba1 4_566 . 72.35(6)
F2 Li1 Ba1 4_566 3_665 136.95(14)
F6 Li1 Ba1 2_655 3_665 37.41(7)
F3 Li1 Ba1 2_755 3_665 86.22(11)
F1 Li1 Ba1 . 3_665 111.27(12)
F5 Li1 Ba1 2_755 3_665 47.26(6)
Al1 Li1 Ba1 2_755 3_665 63.86(6)
Ba1 Li1 Ba1 4_566 3_665 132.55(8)
Ba1 Li1 Ba1 . 3_665 68.34(5)
F2 Li1 Ba1 4_566 4_666 76.62(10)
F6 Li1 Ba1 2_655 4_666 170.18(14)
F3 Li1 Ba1 2_755 4_666 51.32(8)
F1 Li1 Ba1 . 4_666 84.46(10)
F5 Li1 Ba1 2_755 4_666 108.29(9)
Al1 Li1 Ba1 2_755 4_666 78.47(6)
Ba1 Li1 Ba1 4_566 4_666 87.80(6)
Ba1 Li1 Ba1 . 4_666 125.26(8)
Ba1 Li1 Ba1 3_665 4_666 136.99(8)
F2 Li1 Ba1 4_566 1_655 143.35(13)
F6 Li1 Ba1 2_655 1_655 103.96(12)
F3 Li1 Ba1 2_755 1_655 38.90(8)
F1 Li1 Ba1 . 1_655 82.52(10)
F5 Li1 Ba1 2_755 1_655 86.15(8)
Al1 Li1 Ba1 2_755 1_655 57.93(5)
Ba1 Li1 Ba1 4_566 1_655 125.71(8)
Ba1 Li1 Ba1 . 1_655 84.35(6)
Ba1 Li1 Ba1 3_665 1_655 75.70(5)
Ba1 Li1 Ba1 4_666 1_655 66.74(5)

loop_
_geom_bond_atom_site_label_1
_geom_bond_atom_site_label_2
_geom_bond_site_symmetry_2
_geom_bond_distance
_geom_bond_publ_flag
Al1 F1 . 1.8311(11) n
Al1 F2 . 1.7702(12) n
Al1 F3 . 1.8189(11) n
Al1 F4 . 1.8206(12) n
Al1 F5 . 1.7787(12) n
Al1 F6 . 1.8192(11) n
Al1 Li1 2_745 3.142(3) ?
Al1 Ba1 4_566 3.5556(11) ?
Al1 Ba1 2_645 3.6166(7) ?
Al1 Ba1 4_666 3.8187(12) ?
Al1 Ba1 . 3.8679(9) ?
F5 Ba1 1_655 2.6086(12) ?
F5 Li1 2_745 2.649(3) ?
F5 Ba1 4_666 2.9075(15) ?
F4 Ba1 4_666 2.7512(12) ?
F4 Ba1 2_645 2.9239(12) ?
F4 Ba1 4_566 3.0527(12) ?
F1 Ba1 4_566 2.7623(13) ?
F3 Li1 2_745 1.888(3) ?
F3 Ba1 2_645 2.8994(13) ?
F3 Ba1 3_655 3.1619(12) ?
F6 Li1 2_645 1.843(3) ?
F6 Ba1 4_566 2.7342(11) ?
F6 Ba1 2_645 2.9371(12) ?
F2 Li1 4_565 1.826(3) ?
Li1 F1 . 1.948(3) n
Li1 F2 4_566 1.826(3) n
Li1 F3 2_755 1.888(3) n
Li1 F6 2_655 1.843(3) n
Li1 F5 2_755 2.649(3) n
Li1 Al1 2_755 3.142(3) ?
Li1 Ba1 4_566 3.715(3) ?
Li1 Ba1 3_665 3.959(3) ?
Li1 Ba1 4_666 3.977(3) ?
Li1 Ba1 1_655 4.115(3) ?
Ba1 F1 4_565 2.7623(13) n
Ba1 F1 . 2.8086(13) n
Ba1 F2 . 2.9285(12) n
Ba1 F3 2_655 2.8994(13) n
Ba1 F3 3_655 3.1619(12) n
Ba1 F4 4_465 2.7512(12) n
Ba1 F4 2_655 2.9239(12) n
Ba1 F4 4_565 3.0527(12) n
Ba1 F5 1_455 2.6086(12) n
Ba1 F5 4_465 2.9075(15) n
Ba1 F6 4_565 2.7342(11) n
Ba1 F6 2_655 2.9371(12) n
